data_4108873
loop_
_publ_author_name
'Jian Yang'
'Peter S. White'
'Maurice Brookhart'

_publ_section_title
;
 Scope and Mechanism of the Iridium-Catalyzed Cleavage of Alkyl Ethers
 with Triethylsilane
;
_journal_name_full 'Journal of the American Chemical Society'
_journal_page_first 17509
_journal_page_last 17518
_journal_paper_doi 10.1021/ja806419h
_journal_volume 130
_journal_year 2008
_chemical_formula_moiety 'C10 H25 O Si, C24 B F20'
_chemical_formula_sum 'C34 H25 B F20 O Si'
_chemical_formula_weight 868.44
_chemical_name_systematic
; 
 ? 
;
_space_group_IT_number 61
_symmetry_cell_setting orthorhombic
_symmetry_space_group_name_Hall '-P 2ac 2ab'
_symmetry_space_group_name_H-M 'P b c a'
_atom_sites_solution_hydrogens geom
_atom_sites_solution_primary direct
_atom_sites_solution_secondary difmap
_audit_creation_method SHELXL-97
_audit_update_record
;
2008-08-12 # Formatted by publCIF
;
_cell_angle_alpha 90.00
_cell_angle_beta 90.00
_cell_angle_gamma 90.00
_cell_formula_units_Z 8
_cell_length_a 19.5991(9)
_cell_length_b 17.4575(9)
_cell_length_c 21.7621(12)
_cell_measurement_reflns_used 9896
_cell_measurement_temperature 100(2)
_cell_measurement_theta_max 25.15
_cell_measurement_theta_min 2.33
_cell_volume 7445.9(7)
_computing_cell_refinement 'Bruker APEX2'
_computing_data_collection 'Bruker APEX2'
_computing_data_reduction 'Bruker SAINT'
_computing_molecular_graphics 'Bruker SHELXTL'
_computing_publication_material 'Bruker SHELXTL'
_computing_structure_refinement 'SHELXL-97 (Sheldrick, 2008)'
_computing_structure_solution 'SHELXS-97 (Sheldrick, 2008)'
_diffrn_ambient_temperature 100(2)
_diffrn_measured_fraction_theta_full 1.000
_diffrn_measured_fraction_theta_max 0.999
_diffrn_measurement_device_type 'Bruker-AXS APEX-II CCD area detector'
_diffrn_measurement_method 'phi and omega scans'
_diffrn_radiation_monochromator graphite
_diffrn_radiation_source 'fine-focus sealed tube'
_diffrn_radiation_type MoK\a
_diffrn_radiation_wavelength 0.71073
_diffrn_reflns_av_R_equivalents 0.0600
_diffrn_reflns_av_sigmaI/netI 0.0429
_diffrn_reflns_limit_h_max 22
_diffrn_reflns_limit_h_min -23
_diffrn_reflns_limit_k_max 14
_diffrn_reflns_limit_k_min -21
_diffrn_reflns_limit_l_max 24
_diffrn_reflns_limit_l_min -26
_diffrn_reflns_number 37321
_diffrn_reflns_theta_full 25.00
_diffrn_reflns_theta_max 25.70
_diffrn_reflns_theta_min 1.82
_exptl_absorpt_coefficient_mu 0.192
_exptl_absorpt_correction_T_max 0.980
_exptl_absorpt_correction_T_min 0.945
_exptl_absorpt_correction_type multi-scan
_exptl_absorpt_process_details 'Apex2 SADABS'
_exptl_crystal_colour colourless
_exptl_crystal_density_diffrn 1.549
_exptl_crystal_description plate
_exptl_crystal_F_000 3488
_exptl_crystal_size_max 0.30
_exptl_crystal_size_mid 0.30
_exptl_crystal_size_min 0.10
_refine_diff_density_max 1.0016
_refine_diff_density_min -0.628
_refine_diff_density_rms 0.064
_refine_ls_extinction_method none
_refine_ls_goodness_of_fit_ref 1.082
_refine_ls_hydrogen_treatment constr
_refine_ls_matrix_type full
_refine_ls_number_parameters 578
_refine_ls_number_reflns 7075
_refine_ls_number_restraints 38
_refine_ls_restrained_S_all 1.097
_refine_ls_R_factor_all 0.0687
_refine_ls_R_factor_gt 0.0522
_refine_ls_shift/su_max 0.004
_refine_ls_shift/su_mean 0.000
_refine_ls_structure_factor_coef Fsqd
_refine_ls_weighting_details 'calc w=1/[\s^2^(Fo^2^)+(0.0640P)^2^+9.5264P] where P=(Fo^2^+2Fc^2^)/3'
_refine_ls_weighting_scheme calc
_refine_ls_wR_factor_gt 0.1414
_refine_ls_wR_factor_ref 0.1498
_reflns_number_gt 5339
_reflns_number_total 7075
_reflns_threshold_expression >2sigma(I)
_cod_data_source_file ja806419h_si_001.cif
_cod_data_source_block c08216
_cod_database_code 4108873

loop_
_symmetry_equiv_pos_as_xyz
'x, y, z'
'-x+1/2, -y, z+1/2'
'-x, y+1/2, -z+1/2'
'x+1/2, -y+1/2, -z'
'-x, -y, -z'
'x-1/2, y, -z-1/2'
'x, -y-1/2, z-1/2'
'-x-1/2, y-1/2, z'

loop_
_atom_site_label
_atom_site_type_symbol
_atom_site_fract_x
_atom_site_fract_y
_atom_site_fract_z
_atom_site_U_iso_or_equiv
_atom_site_adp_type
_atom_site_occupancy
_atom_site_symmetry_multiplicity
_atom_site_calc_flag
_atom_site_refinement_flags
_atom_site_disorder_assembly
_atom_site_disorder_group
Si1 Si 0.65960(5) 0.85616(6) 0.14094(5) 0.0266(3) Uani 0.8283(18) 1 d PDU A 1
O1 O 0.59533(14) 0.81518(16) 0.18914(13) 0.0328(6) Uani 0.8283(18) 1 d PD A 1
C1 C 0.7396(2) 0.8408(2) 0.18483(17) 0.0275(8) Uani 0.8283(18) 1 d PD A 1
H1A H 0.7335 0.8593 0.2275 0.033 Uiso 0.8283(18) 1 calc PR A 1
H1B H 0.7499 0.7853 0.1865 0.033 Uiso 0.8283(18) 1 calc PR A 1
C2 C 0.7995(2) 0.8834(3) 0.1547(2) 0.0407(10) Uani 0.8283(18) 1 d PD A 1
H2A H 0.8054 0.8652 0.1125 0.061 Uiso 0.8283(18) 1 calc PR A 1
H2B H 0.8413 0.8738 0.1782 0.061 Uiso 0.8283(18) 1 calc PR A 1
H2C H 0.7899 0.9385 0.1543 0.061 Uiso 0.8283(18) 1 calc PR A 1
C3 C 0.65308(19) 0.8033(2) 0.06704(17) 0.0270(8) Uani 0.8283(18) 1 d PD A 1
H3A H 0.6954 0.8123 0.0433 0.032 Uiso 0.8283(18) 1 calc PR A 1
H3B H 0.6508 0.7478 0.0762 0.032 Uiso 0.8283(18) 1 calc PR A 1
C4 C 0.5913(3) 0.8245(3) 0.0260(2) 0.0323(11) Uani 0.8283(18) 1 d PD A 1
H4A H 0.5489 0.8113 0.0474 0.048 Uiso 0.8283(18) 1 calc PR A 1
H4B H 0.5940 0.7962 -0.0128 0.048 Uiso 0.8283(18) 1 calc PR A 1
H4C H 0.5920 0.8797 0.0175 0.048 Uiso 0.8283(18) 1 calc PR A 1
C5 C 0.6366(2) 0.95931(19) 0.13435(18) 0.0310(8) Uani 0.8283(18) 1 d PD A 1
H5A H 0.6632 0.9815 0.1001 0.037 Uiso 0.8283(18) 1 calc PR A 1
H5B H 0.5878 0.9625 0.1228 0.037 Uiso 0.8283(18) 1 calc PR A 1
C6 C 0.6475(3) 1.0098(2) 0.1911(3) 0.0353(12) Uani 0.8283(18) 1 d PD A 1
H6A H 0.6200 0.9903 0.2252 0.053 Uiso 0.8283(18) 1 calc PR A 1
H6B H 0.6337 1.0625 0.1816 0.053 Uiso 0.8283(18) 1 calc PR A 1
H6C H 0.6958 1.0090 0.2026 0.053 Uiso 0.8283(18) 1 calc PR A 1
C7 C 0.5948(2) 0.7296(2) 0.1978(2) 0.0363(9) Uani 0.8283(18) 1 d PD A 1
H7A H 0.6391 0.7082 0.1844 0.044 Uiso 0.8283(18) 1 calc PR A 1
H7B H 0.5890 0.7177 0.2420 0.044 Uiso 0.8283(18) 1 calc PR A 1
C8 C 0.5388(2) 0.6930(3) 0.1622(2) 0.0430(11) Uani 0.8283(18) 1 d PD A 1
H8A H 0.4949 0.7052 0.1813 0.065 Uiso 0.8283(18) 1 calc PR A 1
H8B H 0.5453 0.6373 0.1619 0.065 Uiso 0.8283(18) 1 calc PR A 1
H8C H 0.5394 0.7123 0.1199 0.065 Uiso 0.8283(18) 1 calc PR A 1
C9 C 0.5312(2) 0.8552(3) 0.2079(2) 0.0492(12) Uani 0.8283(18) 1 d PD A 1
H9A H 0.5377 0.9111 0.2035 0.059 Uiso 0.8283(18) 1 calc PR A 1
H9B H 0.4939 0.8396 0.1800 0.059 Uiso 0.8283(18) 1 calc PR A 1
C10 C 0.5112(3) 0.8380(4) 0.2719(2) 0.0638(16) Uani 0.8283(18) 1 d PD A 1
H10A H 0.4999 0.7835 0.2756 0.096 Uiso 0.8283(18) 1 calc PR A 1
H10B H 0.4713 0.8688 0.2830 0.096 Uiso 0.8283(18) 1 calc PR A 1
H10C H 0.5491 0.8503 0.2996 0.096 Uiso 0.8283(18) 1 calc PR A 1
B1 B 0.79508(16) 0.90824(17) 0.41350(15) 0.0206(6) Uani 1 1 d . . .
C11 C 0.77959(14) 0.82804(15) 0.37477(13) 0.0225(6) Uani 1 1 d . . .
C12 C 0.82279(15) 0.79178(16) 0.33376(14) 0.0254(6) Uani 1 1 d . . .
C13 C 0.81044(16) 0.72085(16) 0.30790(14) 0.0286(7) Uani 1 1 d . . .
C14 C 0.75144(17) 0.68262(17) 0.32172(14) 0.0315(7) Uani 1 1 d . . .
C15 C 0.70666(16) 0.71511(17) 0.36236(15) 0.0310(7) Uani 1 1 d . . .
C16 C 0.72176(15) 0.78502(16) 0.38860(13) 0.0249(6) Uani 1 1 d . . .
F17 F 0.88226(9) 0.82492(10) 0.31583(8) 0.0314(4) Uani 1 1 d . . .
F18 F 0.85657(10) 0.68864(10) 0.27004(9) 0.0404(5) Uani 1 1 d . . .
F19 F 0.73804(11) 0.61405(10) 0.29571(9) 0.0461(5) Uani 1 1 d . . .
F20 F 0.64805(10) 0.67829(11) 0.37679(10) 0.0475(5) Uani 1 1 d . . .
F21 F 0.67653(8) 0.81190(9) 0.43058(8) 0.0311(4) Uani 1 1 d . . .
C22 C 0.81508(14) 0.87399(15) 0.48208(13) 0.0231(6) Uani 1 1 d . . .
C23 C 0.87480(15) 0.83209(16) 0.48920(14) 0.0259(6) Uani 1 1 d . . .
C24 C 0.89536(16) 0.79798(17) 0.54308(15) 0.0315(7) Uani 1 1 d . . .
C25 C 0.85520(17) 0.80451(18) 0.59423(14) 0.0335(8) Uani 1 1 d . . .
C26 C 0.79426(17) 0.84319(18) 0.58998(14) 0.0321(7) Uani 1 1 d . . .
C27 C 0.77533(15) 0.87656(16) 0.53471(14) 0.0264(6) Uani 1 1 d . . .
F28 F 0.91709(8) 0.82336(9) 0.44024(8) 0.0297(4) Uani 1 1 d . . .
F29 F 0.95479(9) 0.75986(11) 0.54619(9) 0.0409(5) Uani 1 1 d . . .
F30 F 0.87539(11) 0.77352(12) 0.64763(9) 0.0467(5) Uani 1 1 d . . .
F31 F 0.75302(10) 0.84939(11) 0.63960(8) 0.0409(5) Uani 1 1 d . . .
F32 F 0.71426(9) 0.91283(10) 0.53545(8) 0.0325(4) Uani 1 1 d . . .
C33 C 0.85698(14) 0.96025(15) 0.38244(13) 0.0222(6) Uani 1 1 d . . .
C34 C 0.91147(14) 0.99405(15) 0.41261(13) 0.0240(6) Uani 1 1 d . . .
C35 C 0.95776(14) 1.04283(16) 0.38395(15) 0.0268(6) Uani 1 1 d . . .
C36 C 0.95071(15) 1.05961(16) 0.32267(15) 0.0287(7) Uani 1 1 d . . .
C37 C 0.89753(16) 1.02766(17) 0.29078(14) 0.0293(7) Uani 1 1 d . . .
C38 C 0.85232(14) 0.98064(16) 0.32080(13) 0.0241(6) Uani 1 1 d . . .
F39 F 0.92294(8) 0.98197(9) 0.47285(8) 0.0284(4) Uani 1 1 d . . .
F40 F 1.00885(9) 1.07540(10) 0.41662(9) 0.0338(4) Uani 1 1 d . . .
F41 F 0.99414(10) 1.10831(11) 0.29487(10) 0.0428(5) Uani 1 1 d . . .
F42 F 0.88865(10) 1.04442(12) 0.23064(9) 0.0422(5) Uani 1 1 d . . .
F43 F 0.79936(9) 0.95374(9) 0.28708(7) 0.0286(4) Uani 1 1 d . . .
C44 C 0.73079(14) 0.96933(15) 0.41342(13) 0.0223(6) Uani 1 1 d . . .
C45 C 0.67437(15) 0.97046(16) 0.37463(13) 0.0254(6) Uani 1 1 d . . .
C46 C 0.62568(15) 1.02773(18) 0.37390(14) 0.0291(7) Uani 1 1 d . . .
C47 C 0.63177(16) 1.08933(17) 0.41267(15) 0.0306(7) Uani 1 1 d . . .
C48 C 0.68694(17) 1.09248(16) 0.45168(14) 0.0289(7) Uani 1 1 d . . .
C49 C 0.73426(15) 1.03436(16) 0.45131(13) 0.0246(6) Uani 1 1 d . . .
F50 F 0.66399(8) 0.91324(9) 0.33347(8) 0.0300(4) Uani 1 1 d . . .
F51 F 0.57186(9) 1.02369(11) 0.33518(9) 0.0382(5) Uani 1 1 d . . .
F52 F 0.58517(10) 1.14595(11) 0.41238(9) 0.0411(5) Uani 1 1 d . . .
F53 F 0.69443(10) 1.15339(10) 0.48943(9) 0.0389(5) Uani 1 1 d . . .
F54 F 0.78737(9) 1.04194(9) 0.49041(8) 0.0300(4) Uani 1 1 d . . .
Si1A Si 0.6168(3) 0.8666(3) 0.1683(2) 0.0291(6) Uani 0.1717(18) 1 d PDU A 2
O71 O 0.5654(9) 0.7920(9) 0.1928(7) 0.062(3) Uiso 0.1717(18) 1 d PDU A 2
C71 C 0.7010(10) 0.8326(17) 0.1966(14) 0.082(8) Uiso 0.1717(18) 1 d PDU A 2
H71A H 0.7043 0.8461 0.2407 0.098 Uiso 0.1717(18) 1 calc PR A 2
H71B H 0.7012 0.7760 0.1940 0.098 Uiso 0.1717(18) 1 calc PR A 2
C72 C 0.7635(14) 0.861(2) 0.1660(18) 0.082(8) Uiso 0.1717(18) 1 d PDU A 2
H72A H 0.7537 0.9097 0.1454 0.123 Uiso 0.1717(18) 1 calc PR A 2
H72B H 0.7787 0.8233 0.1355 0.123 Uiso 0.1717(18) 1 calc PR A 2
H72C H 0.7994 0.8686 0.1967 0.123 Uiso 0.1717(18) 1 calc PR A 2
C73 C 0.5886(16) 0.8783(17) 0.0848(8) 0.093(9) Uiso 0.1717(18) 1 d PDU A 2
H73A H 0.5383 0.8832 0.0848 0.112 Uiso 0.1717(18) 1 calc PR A 2
H73B H 0.6071 0.9277 0.0699 0.112 Uiso 0.1717(18) 1 calc PR A 2
C74 C 0.607(3) 0.818(3) 0.0373(16) 0.093(9) Uiso 0.1717(18) 1 d PDU A 2
H74A H 0.6531 0.7987 0.0454 0.140 Uiso 0.1717(18) 1 calc PR A 2
H74B H 0.6052 0.8403 -0.0039 0.140 Uiso 0.1717(18) 1 calc PR A 2
H74C H 0.5744 0.7752 0.0399 0.140 Uiso 0.1717(18) 1 calc PR A 2
C75 C 0.5919(15) 0.9568(11) 0.2065(13) 0.086(8) Uiso 0.1717(18) 1 d PDU A 2
H75A H 0.5440 0.9687 0.1956 0.103 Uiso 0.1717(18) 1 calc PR A 2
H75B H 0.5939 0.9493 0.2515 0.103 Uiso 0.1717(18) 1 calc PR A 2
C76 C 0.637(3) 1.0253(17) 0.189(3) 0.086(9) Uiso 0.1717(18) 1 d PDU A 2
H76A H 0.6218 1.0708 0.2119 0.129 Uiso 0.1717(18) 1 calc PR A 2
H76B H 0.6333 1.0350 0.1450 0.129 Uiso 0.1717(18) 1 calc PR A 2
H76C H 0.6845 1.0140 0.1997 0.129 Uiso 0.1717(18) 1 calc PR A 2
C77 C 0.5377(11) 0.7363(13) 0.1445(11) 0.061(3) Uiso 0.1717(18) 1 d PDU A 2
H77A H 0.4914 0.7194 0.1567 0.073 Uiso 0.1717(18) 1 calc PR A 2
H77B H 0.5340 0.7629 0.1045 0.073 Uiso 0.1717(18) 1 calc PR A 2
C78 C 0.5822(14) 0.6689(13) 0.1379(13) 0.060(3) Uiso 0.1717(18) 1 d PDU A 2
H78A H 0.5977 0.6522 0.1786 0.090 Uiso 0.1717(18) 1 calc PR A 2
H78B H 0.6218 0.6823 0.1126 0.090 Uiso 0.1717(18) 1 calc PR A 2
H78C H 0.5568 0.6273 0.1182 0.090 Uiso 0.1717(18) 1 calc PR A 2
C79 C 0.5783(12) 0.7700(14) 0.2581(8) 0.062(3) Uiso 0.1717(18) 1 d PDU A 2
H79A H 0.5828 0.7137 0.2618 0.074 Uiso 0.1717(18) 1 calc PR A 2
H79B H 0.6210 0.7939 0.2730 0.074 Uiso 0.1717(18) 1 calc PR A 2
C80 C 0.5215(13) 0.7965(18) 0.2934(12) 0.062(3) Uiso 0.1717(18) 1 d PDU A 2
H80A H 0.5151 0.8515 0.2865 0.093 Uiso 0.1717(18) 1 calc PR A 2
H80B H 0.5301 0.7871 0.3371 0.093 Uiso 0.1717(18) 1 calc PR A 2
H80C H 0.4802 0.7690 0.2807 0.093 Uiso 0.1717(18) 1 calc PR A 2

loop_
_atom_site_aniso_label
_atom_site_aniso_U_11
_atom_site_aniso_U_22
_atom_site_aniso_U_33
_atom_site_aniso_U_23
_atom_site_aniso_U_13
_atom_site_aniso_U_12
Si1 0.0277(5) 0.0208(5) 0.0312(6) 0.0007(4) 0.0006(4) -0.0017(4)
O1 0.0264(14) 0.0351(16) 0.0369(15) 0.0041(12) 0.0051(12) 0.0049(12)
C1 0.032(2) 0.025(2) 0.025(2) -0.0047(15) 0.0010(18) -0.0009(17)
C2 0.034(2) 0.042(2) 0.047(3) -0.009(2) 0.006(2) -0.0117(19)
C3 0.031(2) 0.0224(18) 0.0272(19) -0.0010(14) 0.0050(16) -0.0010(15)
C4 0.032(3) 0.032(2) 0.034(2) -0.0024(18) -0.0032(18) -0.0047(18)
C5 0.042(2) 0.0174(17) 0.034(2) 0.0060(15) -0.0003(17) 0.0011(15)
C6 0.046(3) 0.0169(19) 0.043(3) -0.0036(19) 0.008(2) -0.0026(19)
C7 0.040(2) 0.029(2) 0.040(2) 0.0139(17) -0.0053(18) -0.0051(17)
C8 0.048(3) 0.042(2) 0.039(2) 0.010(2) -0.010(2) -0.019(2)
C9 0.028(2) 0.037(2) 0.083(4) 0.003(2) 0.028(2) 0.0033(18)
C10 0.046(3) 0.091(4) 0.054(3) -0.025(3) 0.007(3) -0.022(3)
B1 0.0214(15) 0.0181(15) 0.0224(16) -0.0009(12) 0.0004(13) -0.0020(12)
C11 0.0248(14) 0.0167(13) 0.0259(15) 0.0024(11) -0.0041(12) -0.0010(11)
C12 0.0275(15) 0.0205(14) 0.0282(16) 0.0039(12) -0.0017(12) -0.0003(12)
C13 0.0396(17) 0.0213(15) 0.0249(15) 0.0008(12) 0.0028(13) 0.0056(13)
C14 0.0494(19) 0.0156(14) 0.0296(16) -0.0015(12) -0.0017(15) -0.0050(13)
C15 0.0337(17) 0.0224(15) 0.0368(18) -0.0006(13) -0.0001(14) -0.0088(13)
C16 0.0283(15) 0.0210(14) 0.0253(15) 0.0002(12) 0.0010(12) -0.0003(12)
F17 0.0294(9) 0.0274(9) 0.0376(10) -0.0013(8) 0.0078(8) -0.0008(7)
F18 0.0560(13) 0.0287(10) 0.0365(11) -0.0065(8) 0.0130(9) 0.0048(8)
F19 0.0699(14) 0.0208(9) 0.0476(12) -0.0121(8) 0.0077(10) -0.0112(9)
F20 0.0500(12) 0.0332(10) 0.0592(13) -0.0117(9) 0.0123(10) -0.0234(9)
F21 0.0294(9) 0.0264(9) 0.0375(10) -0.0055(7) 0.0072(8) -0.0057(7)
C22 0.0243(15) 0.0171(13) 0.0278(15) 0.0003(11) -0.0032(12) -0.0057(11)
C23 0.0289(16) 0.0212(14) 0.0275(16) 0.0029(12) -0.0027(13) -0.0065(12)
C24 0.0302(16) 0.0236(15) 0.0407(19) 0.0061(13) -0.0122(14) -0.0059(12)
C25 0.045(2) 0.0288(16) 0.0266(17) 0.0105(13) -0.0138(14) -0.0157(14)
C26 0.0377(18) 0.0314(16) 0.0272(16) 0.0020(13) -0.0012(14) -0.0159(14)
C27 0.0297(16) 0.0221(14) 0.0274(16) -0.0004(12) -0.0029(12) -0.0072(12)
F28 0.0293(9) 0.0267(9) 0.0332(10) 0.0036(7) -0.0019(8) 0.0023(7)
F29 0.0359(10) 0.0358(10) 0.0508(12) 0.0138(9) -0.0134(9) 0.0011(8)
F30 0.0557(13) 0.0492(12) 0.0352(11) 0.0189(9) -0.0145(9) -0.0138(10)
F31 0.0489(12) 0.0469(11) 0.0269(10) 0.0059(8) 0.0048(9) -0.0151(9)
F32 0.0325(10) 0.0343(10) 0.0308(10) 0.0016(8) 0.0042(8) -0.0008(8)
C33 0.0227(14) 0.0150(13) 0.0289(16) -0.0010(11) -0.0003(12) 0.0010(11)
C34 0.0267(15) 0.0176(13) 0.0276(15) 0.0017(11) -0.0024(12) 0.0026(11)
C35 0.0221(14) 0.0178(13) 0.0404(18) -0.0007(12) -0.0049(13) -0.0003(11)
C36 0.0250(15) 0.0208(14) 0.0402(18) 0.0067(13) 0.0047(13) -0.0036(12)
C37 0.0345(17) 0.0274(16) 0.0259(16) 0.0048(12) -0.0002(13) 0.0015(13)
C38 0.0261(15) 0.0206(14) 0.0255(15) -0.0014(11) -0.0034(12) -0.0002(11)
F39 0.0312(9) 0.0247(8) 0.0292(9) 0.0025(7) -0.0090(7) -0.0045(7)
F40 0.0286(9) 0.0262(9) 0.0467(11) 0.0029(8) -0.0103(8) -0.0082(7)
F41 0.0365(10) 0.0404(11) 0.0517(12) 0.0163(9) 0.0001(9) -0.0137(8)
F42 0.0453(11) 0.0508(12) 0.0305(10) 0.0146(9) -0.0016(9) -0.0123(9)
F43 0.0324(9) 0.0279(9) 0.0257(9) 0.0006(7) -0.0064(7) -0.0054(7)
C44 0.0250(14) 0.0173(13) 0.0247(15) -0.0011(11) 0.0015(12) -0.0021(11)
C45 0.0286(15) 0.0227(15) 0.0249(15) -0.0016(12) 0.0003(12) -0.0031(12)
C46 0.0263(15) 0.0340(17) 0.0271(16) 0.0060(13) 0.0005(12) 0.0017(13)
C47 0.0337(17) 0.0244(15) 0.0337(17) 0.0059(13) 0.0073(14) 0.0080(13)
C48 0.0432(18) 0.0165(14) 0.0270(16) -0.0029(12) 0.0084(14) -0.0009(12)
C49 0.0288(15) 0.0240(14) 0.0210(14) 0.0019(11) 0.0007(12) -0.0036(12)
F50 0.0296(9) 0.0273(9) 0.0331(10) -0.0051(7) -0.0084(7) 0.0010(7)
F51 0.0289(10) 0.0465(11) 0.0391(11) 0.0030(9) -0.0075(8) 0.0099(8)
F52 0.0437(11) 0.0334(10) 0.0462(12) 0.0057(9) 0.0072(9) 0.0208(8)
F53 0.0559(12) 0.0227(9) 0.0380(11) -0.0077(8) 0.0037(9) 0.0038(8)
F54 0.0361(10) 0.0246(9) 0.0292(9) -0.0054(7) -0.0039(8) -0.0047(7)
Si1A 0.0262(11) 0.0213(10) 0.0396(11) -0.0009(10) 0.0023(10) -0.0028(10)

loop_
_atom_type_symbol
_atom_type_description
_atom_type_scat_dispersion_real
_atom_type_scat_dispersion_imag
_atom_type_scat_source
C C 0.0033 0.0016 'International Tables Vol C Tables 4.2.6.8 and 6.1.1.4'
H H 0.0000 0.0000 'International Tables Vol C Tables 4.2.6.8 and 6.1.1.4'
B B 0.0013 0.0007 'International Tables Vol C Tables 4.2.6.8 and 6.1.1.4'
O O 0.0106 0.0060 'International Tables Vol C Tables 4.2.6.8 and 6.1.1.4'
F F 0.0171 0.0103 'International Tables Vol C Tables 4.2.6.8 and 6.1.1.4'
Si Si 0.0817 0.0704 'International Tables Vol C Tables 4.2.6.8 and 6.1.1.4'

loop_
_geom_angle_atom_site_label_1
_geom_angle_atom_site_label_2
_geom_angle_atom_site_label_3
_geom_angle
O1 Si1 C1 103.61(16)
O1 Si1 C3 105.09(16)
C1 Si1 C3 115.56(17)
O1 Si1 C5 105.15(16)
C1 Si1 C5 112.62(17)
C3 Si1 C5 113.39(17)
C9 O1 C7 115.0(3)
C9 O1 Si1 124.5(2)
C7 O1 Si1 118.4(2)
C2 C1 Si1 110.9(3)
C4 C3 Si1 115.7(3)
C6 C5 Si1 117.4(3)
C8 C7 O1 111.5(3)
C10 C9 O1 112.8(4)
C44 B1 C22 114.5(2)
C44 B1 C33 101.8(2)
C22 B1 C33 113.1(2)
C44 B1 C11 113.8(2)
C22 B1 C11 101.3(2)
C33 B1 C11 112.8(2)
C12 C11 C16 113.0(3)
C12 C11 B1 126.9(2)
C16 C11 B1 119.6(2)
F17 C12 C13 114.5(3)
F17 C12 C11 121.0(2)
C13 C12 C11 124.4(3)
F18 C13 C14 119.9(3)
F18 C13 C12 120.4(3)
C14 C13 C12 119.7(3)
F19 C14 C13 120.3(3)
F19 C14 C15 120.9(3)
C13 C14 C15 118.8(3)
F20 C15 C14 119.8(3)
F20 C15 C16 120.4(3)
C14 C15 C16 119.8(3)
F21 C16 C15 116.4(3)
F21 C16 C11 119.4(2)
C15 C16 C11 124.2(3)
C27 C22 C23 113.5(3)
C27 C22 B1 126.9(3)
C23 C22 B1 119.4(3)
F28 C23 C24 116.2(3)
F28 C23 C22 119.1(2)
C24 C23 C22 124.8(3)
F29 C24 C25 119.9(3)
F29 C24 C23 120.8(3)
C25 C24 C23 119.3(3)
F30 C25 C24 120.1(3)
F30 C25 C26 120.8(3)
C24 C25 C26 119.1(3)
F31 C26 C25 120.3(3)
F31 C26 C27 119.9(3)
C25 C26 C27 119.8(3)
F32 C27 C22 121.5(3)
F32 C27 C26 115.0(3)
C22 C27 C26 123.6(3)
C34 C33 C38 113.5(3)
C34 C33 B1 127.1(3)
C38 C33 B1 119.0(2)
F39 C34 C33 121.6(3)
F39 C34 C35 115.0(3)
C33 C34 C35 123.4(3)
F40 C35 C36 119.7(3)
F40 C35 C34 120.3(3)
C36 C35 C34 120.0(3)
F41 C36 C37 120.7(3)
F41 C36 C35 120.5(3)
C37 C36 C35 118.8(3)
F42 C37 C36 120.0(3)
F42 C37 C38 120.4(3)
C36 C37 C38 119.5(3)
F43 C38 C37 116.3(3)
F43 C38 C33 118.9(2)
C37 C38 C33 124.7(3)
C45 C44 C49 112.5(3)
C45 C44 B1 128.1(2)
C49 C44 B1 119.0(2)
F50 C45 C46 114.9(3)
F50 C45 C44 120.6(2)
C46 C45 C44 124.5(3)
F51 C46 C47 119.5(3)
F51 C46 C45 120.5(3)
C47 C46 C45 120.0(3)
F52 C47 C46 120.9(3)
F52 C47 C48 120.5(3)
C46 C47 C48 118.6(3)
F53 C48 C49 120.7(3)
F53 C48 C47 119.5(3)
C49 C48 C47 119.8(3)
F54 C49 C48 116.3(2)
F54 C49 C44 119.1(3)
C48 C49 C44 124.6(3)
O71 Si1A C75 110.4(10)
O71 Si1A C71 100.0(11)
C75 Si1A C71 111.0(13)
O71 Si1A C73 101.8(11)
C75 Si1A C73 105.1(12)
C71 Si1A C73 127.3(13)
C79 O71 C77 123.3(16)
C79 O71 Si1A 112.8(13)
C77 O71 Si1A 118.3(14)
C72 C71 Si1A 119(2)
C74 C73 Si1A 120(2)
C76 C75 Si1A 114(2)
C78 C77 O71 111.3(17)
C80 C79 O71 107.2(18)

loop_
_geom_bond_atom_site_label_1
_geom_bond_atom_site_label_2
_geom_bond_distance
Si1 O1 1.788(3)
Si1 C1 1.855(4)
Si1 C3 1.859(4)
Si1 C5 1.862(4)
O1 C9 1.494(5)
O1 C7 1.507(5)
C1 C2 1.537(6)
C3 C4 1.549(6)
C5 C6 1.532(7)
C7 C8 1.487(6)
C9 C10 1.478(7)
B1 C44 1.651(4)
B1 C22 1.655(4)
B1 C33 1.659(4)
B1 C11 1.662(4)
C11 C12 1.384(4)
C11 C16 1.393(4)
C12 F17 1.358(3)
C12 C13 1.381(4)
C13 F18 1.346(3)
C13 C14 1.369(4)
C14 F19 1.350(3)
C14 C15 1.369(5)
C15 F20 1.353(3)
C15 C16 1.380(4)
C16 F21 1.357(3)
C22 C27 1.386(4)
C22 C23 1.389(4)
C23 F28 1.359(3)
C23 C24 1.375(4)
C24 F29 1.343(4)
C24 C25 1.368(5)
C25 F30 1.342(3)
C25 C26 1.375(5)
C26 F31 1.353(4)
C26 C27 1.387(4)
C27 F32 1.354(3)
C33 C34 1.385(4)
C33 C38 1.391(4)
C34 F39 1.347(3)
C34 C35 1.392(4)
C35 F40 1.353(3)
C35 C36 1.373(4)
C36 F41 1.347(3)
C36 C37 1.371(4)
C37 F42 1.352(3)
C37 C38 1.373(4)
C38 F43 1.355(3)
C44 C45 1.391(4)
C44 C49 1.405(4)
C45 F50 1.357(3)
C45 C46 1.382(4)
C46 F51 1.352(4)
C46 C47 1.372(4)
C47 F52 1.346(3)
C47 C48 1.376(5)
C48 F53 1.352(3)
C48 C49 1.375(4)
C49 F54 1.351(3)
Si1A O71 1.730(14)
Si1A C75 1.846(16)
Si1A C71 1.858(17)
Si1A C73 1.911(16)
O71 C79 1.494(17)
O71 C77 1.532(17)
C71 C72 1.48(2)
C73 C74 1.52(2)
C75 C76 1.53(2)
C77 C78 1.472(18)
C79 C80 1.430(19)

loop_
_geom_torsion_atom_site_label_1
_geom_torsion_atom_site_label_2
_geom_torsion_atom_site_label_3
_geom_torsion_atom_site_label_4
_geom_torsion
C1 Si1 O1 C9 129.0(3)
C3 Si1 O1 C9 -109.4(3)
C5 Si1 O1 C9 10.6(4)
C1 Si1 O1 C7 -68.5(3)
C3 Si1 O1 C7 53.2(3)
C5 Si1 O1 C7 173.2(3)
O1 Si1 C1 C2 -171.4(3)
C3 Si1 C1 C2 74.2(3)
C5 Si1 C1 C2 -58.3(3)
O1 Si1 C3 C4 74.7(3)
C1 Si1 C3 C4 -171.8(3)
C5 Si1 C3 C4 -39.6(3)
O1 Si1 C5 C6 72.1(4)
C1 Si1 C5 C6 -40.1(4)
C3 Si1 C5 C6 -173.7(3)
C9 O1 C7 C8 59.2(5)
Si1 O1 C7 C8 -105.0(4)
C7 O1 C9 C10 54.5(5)
Si1 O1 C9 C10 -142.4(3)
C44 B1 C11 C12 135.2(3)
C22 B1 C11 C12 -101.3(3)
C33 B1 C11 C12 19.9(4)
C44 B1 C11 C16 -53.6(3)
C22 B1 C11 C16 69.9(3)
C33 B1 C11 C16 -169.0(2)
C16 C11 C12 F17 -179.0(2)
B1 C11 C12 F17 -7.3(4)
C16 C11 C12 C13 0.9(4)
B1 C11 C12 C13 172.6(3)
F17 C12 C13 F18 2.3(4)
C11 C12 C13 F18 -177.6(3)
F17 C12 C13 C14 -178.8(3)
C11 C12 C13 C14 1.3(5)
F18 C13 C14 F19 -2.6(4)
C12 C13 C14 F19 178.5(3)
F18 C13 C14 C15 177.3(3)
C12 C13 C14 C15 -1.6(5)
F19 C14 C15 F20 -0.1(5)
C13 C14 C15 F20 -179.9(3)
F19 C14 C15 C16 179.6(3)
C13 C14 C15 C16 -0.2(5)
F20 C15 C16 F21 2.7(4)
C14 C15 C16 F21 -177.0(3)
F20 C15 C16 C11 -177.6(3)
C14 C15 C16 C11 2.7(5)
C12 C11 C16 F21 176.8(2)
B1 C11 C16 F21 4.4(4)
C12 C11 C16 C15 -2.9(4)
B1 C11 C16 C15 -175.3(3)
C44 B1 C22 C27 16.2(4)
C33 B1 C22 C27 132.2(3)
C11 B1 C22 C27 -106.7(3)
C44 B1 C22 C23 -169.7(2)
C33 B1 C22 C23 -53.7(3)
C11 B1 C22 C23 67.3(3)
C27 C22 C23 F28 178.0(2)
B1 C22 C23 F28 3.1(4)
C27 C22 C23 C24 -2.2(4)
B1 C22 C23 C24 -177.0(3)
F28 C23 C24 F29 1.3(4)
C22 C23 C24 F29 -178.5(3)
F28 C23 C24 C25 180.0(3)
C22 C23 C24 C25 0.2(5)
F29 C24 C25 F30 0.6(4)
C23 C24 C25 F30 -178.1(3)
F29 C24 C25 C26 -179.4(3)
C23 C24 C25 C26 1.9(4)
F30 C25 C26 F31 -1.2(4)
C24 C25 C26 F31 178.9(3)
F30 C25 C26 C27 178.2(3)
C24 C25 C26 C27 -1.7(4)
C23 C22 C27 F32 -177.8(2)
B1 C22 C27 F32 -3.4(4)
C23 C22 C27 C26 2.4(4)
B1 C22 C27 C26 176.7(3)
F31 C26 C27 F32 -0.9(4)
C25 C26 C27 F32 179.6(3)
F31 C26 C27 C22 178.9(3)
C25 C26 C27 C22 -0.5(4)
C44 B1 C33 C34 104.1(3)
C22 B1 C33 C34 -19.2(4)
C11 B1 C33 C34 -133.5(3)
C44 B1 C33 C38 -68.4(3)
C22 B1 C33 C38 168.3(2)
C11 B1 C33 C38 54.0(3)
C38 C33 C34 F39 178.6(2)
B1 C33 C34 F39 5.8(4)
C38 C33 C34 C35 -0.9(4)
B1 C33 C34 C35 -173.7(3)
F39 C34 C35 F40 -1.2(4)
C33 C34 C35 F40 178.3(2)
F39 C34 C35 C36 -179.6(3)
C33 C34 C35 C36 0.0(4)
F40 C35 C36 F41 -0.1(4)
C34 C35 C36 F41 178.2(3)
F40 C35 C36 C37 -178.2(3)
C34 C35 C36 C37 0.1(4)
F41 C36 C37 F42 0.6(4)
C35 C36 C37 F42 178.7(3)
F41 C36 C37 C38 -177.3(3)
C35 C36 C37 C38 0.8(4)
F42 C37 C38 F43 -0.7(4)
C36 C37 C38 F43 177.2(3)
F42 C37 C38 C33 -179.8(3)
C36 C37 C38 C33 -1.9(5)
C34 C33 C38 F43 -177.2(2)
B1 C33 C38 F43 -3.7(4)
C34 C33 C38 C37 1.9(4)
B1 C33 C38 C37 175.4(3)
C22 B1 C44 C45 -132.6(3)
C33 B1 C44 C45 105.1(3)
C11 B1 C44 C45 -16.6(4)
C22 B1 C44 C49 55.6(3)
C33 B1 C44 C49 -66.8(3)
C11 B1 C44 C49 171.5(2)
C49 C44 C45 F50 178.0(2)
B1 C44 C45 F50 5.7(4)
C49 C44 C45 C46 -1.6(4)
B1 C44 C45 C46 -173.9(3)
F50 C45 C46 F51 1.3(4)
C44 C45 C46 F51 -179.1(3)
F50 C45 C46 C47 -178.6(3)
C44 C45 C46 C47 1.0(5)
F51 C46 C47 F52 -0.4(4)
C45 C46 C47 F52 179.5(3)
F51 C46 C47 C48 -179.9(3)
C45 C46 C47 C48 0.1(4)
F52 C47 C48 F53 -0.6(4)
C46 C47 C48 F53 178.8(3)
F52 C47 C48 C49 -179.8(3)
C46 C47 C48 C49 -0.3(4)
F53 C48 C49 F54 0.2(4)
C47 C48 C49 F54 179.3(3)
F53 C48 C49 C44 -179.6(3)
C47 C48 C49 C44 -0.5(5)
C45 C44 C49 F54 -178.4(2)
B1 C44 C49 F54 -5.4(4)
C45 C44 C49 C48 1.3(4)
B1 C44 C49 C48 174.4(3)
C75 Si1A O71 C79 -69.6(18)
C71 Si1A O71 C79 47.3(17)
C73 Si1A O71 C79 179.1(15)
C75 Si1A O71 C77 135.7(17)
C71 Si1A O71 C77 -107.3(18)
C73 Si1A O71 C77 24.5(18)
O71 Si1A C71 C72 156(3)
C75 Si1A C71 C72 -88(3)
C73 Si1A C71 C72 42(4)
O71 Si1A C73 C74 -71(3)
C75 Si1A C73 C74 174(3)
C71 Si1A C73 C74 42(4)
O71 Si1A C75 C76 178(3)
C71 Si1A C75 C76 68(3)
C73 Si1A C75 C76 -73(3)
C79 O71 C77 C78 -58(3)
Si1A O71 C77 C78 94(2)
C77 O71 C79 C80 -100(2)
Si1A O71 C79 C80 107(2)
